data_1560227
loop_
_publ_author_name
'Wagner, Hannah K.'
'Wadepohl, Hubert'
'Ballmann, Joachim'

_publ_section_title
;
 A 2,2&#x2032;-diphosphinotolane as a versatile precursor for the
 synthesis of P-ylidic mesoionic carbenes via reversible C--P bond
 formation
;
_journal_issue 10
_journal_name_full 'Chemical Science'
_journal_page_first 3693
_journal_page_last 3701
_journal_paper_doi 10.1039/D0SC06128J
_journal_volume 12
_journal_year 2021
_chemical_formula_sum 'C29 H36 O3 P2 W'
_chemical_formula_weight 678.37
_chemical_properties_physical 'air-sensitive, moisture-sensitive'
_space_group_crystal_system orthorhombic
_space_group_IT_number 61
_space_group_name_Hall '-P 2ac 2ab'
_space_group_name_H-M_alt 'P b c a'
_atom_sites_solution_hydrogens geom
_atom_sites_solution_primary dual
_atom_sites_solution_secondary difmap
_audit_block_code ba_hw8a
_audit_creation_date 2020-10-07
_audit_creation_method
;
encif (version 1.121)

encifer (version_id = 274361.64)

Olex2 1.3
(compiled 2020.07.31 svn.rc2a7746 for OlexSys, GUI svn.r6145)
;
_audit_update_record
;
2020-10-08 deposited with the CCDC.	2021-01-22 downloaded from the CCDC.
;
_cell_angle_alpha 90
_cell_angle_beta 90
_cell_angle_gamma 90
_cell_formula_units_Z 8
_cell_length_a 15.6520(7)
_cell_length_b 16.0720(7)
_cell_length_c 22.3038(12)
_cell_measurement_reflns_used 1821
_cell_measurement_temperature 120(1)
_cell_measurement_theta_max 27.1340
_cell_measurement_theta_min 3.1110
_cell_volume 5610.7(5)
_computing_cell_refinement 'CrysAlisPro 1.171.40.82a (Rigaku OD, 2020)'
_computing_data_collection 'CrysAlisPro 1.171.40.82a (Rigaku OD, 2020)'
_computing_data_reduction 'CrysAlisPro 1.171.40.82a (Rigaku OD, 2020)'
_computing_publication_material 'encif (Wadepohl, 2009-19); encifer (Allen et al., 2004)'
_computing_structure_refinement 'SHELXL-20xx (Sheldrick, 2015)'
_computing_structure_solution 'SIR2014 (Giacovazzo et al., 2014)'
_diffrn_ambient_temperature 120(1)
_diffrn_detector 'CCD plate'
_diffrn_detector_area_resol_mean 7.9621
_diffrn_detector_type Eos
_diffrn_measured_fraction_theta_full 0.945
_diffrn_measured_fraction_theta_max 0.941
_diffrn_measurement_details
;
List of Runs (angles in degrees, time in seconds):

  # Type    Start    End  Width  t~exp~   \w     \q     \k     \f   Frames
#--------------------------------------------------------------------------
  1  \w    -45.00  34.00   0.50   15.00    --   18.93 -57.00-120.00  158
;
_diffrn_measurement_device 'four-circle diffractometer'
_diffrn_measurement_device_type 'Agilent SuperNova, Dual, Cu at home/near, Eos'
_diffrn_measurement_method '\w scans'
_diffrn_measurement_specimen_support 'polyimid foil'
_diffrn_orient_matrix_type 'CrysAlisPro convention (1999,Acta A55,543-557)'
_diffrn_orient_matrix_UB_11 0.0051810000
_diffrn_orient_matrix_UB_12 0.0376946000
_diffrn_orient_matrix_UB_13 -0.0161953000
_diffrn_orient_matrix_UB_21 0.0393532000
_diffrn_orient_matrix_UB_22 0.0071485000
_diffrn_orient_matrix_UB_23 0.0148708000
_diffrn_orient_matrix_UB_31 0.0218509000
_diffrn_orient_matrix_UB_32 -0.0217789000
_diffrn_orient_matrix_UB_33 -0.0229994000
_diffrn_radiation_collimation 'focusing mirrors'
_diffrn_radiation_monochromator mirror
_diffrn_radiation_probe x-ray
_diffrn_radiation_type 'Mo K\a'
_diffrn_radiation_wavelength 0.71073
_diffrn_radiation_xray_symbol K-L~2,3~
_diffrn_reflns_av_R_equivalents 0.0419
_diffrn_reflns_av_unetI/netI 0.1014
_diffrn_reflns_Laue_measured_fraction_full 0.945
_diffrn_reflns_Laue_measured_fraction_max 0.941
_diffrn_reflns_limit_h_max 10
_diffrn_reflns_limit_h_min -18
_diffrn_reflns_limit_k_max 9
_diffrn_reflns_limit_k_min -19
_diffrn_reflns_limit_l_max 9
_diffrn_reflns_limit_l_min -26
_diffrn_reflns_number 7849
_diffrn_reflns_point_group_measured_fraction_full 0.945
_diffrn_reflns_point_group_measured_fraction_max 0.941
_diffrn_reflns_theta_full 25.242
_diffrn_reflns_theta_max 26.022
_diffrn_reflns_theta_min 2.242
_diffrn_source 'microfocus X-Ray tube'
_diffrn_source_type 'Agilent SuperNova (Mo) X-ray Source'
_exptl_absorpt_coefficient_mu 4.259
_exptl_absorpt_correction_T_max 1.000
_exptl_absorpt_correction_T_min 0.864
_exptl_absorpt_correction_type gaussian
_exptl_absorpt_process_details
;
CrysAlisPro 1.171.40.82a (Rigaku Oxford Diffraction, 2020)
Numerical absorption correction based on gaussian integration over
a multifaceted crystal model
Empirical absorption correction using spherical harmonics,
implemented in SCALE3 ABSPACK scaling algorithm.
;
_exptl_crystal_colour bronze
_exptl_crystal_density_diffrn 1.606
_exptl_crystal_description irregular
_exptl_crystal_F_000 2704
_exptl_crystal_size_max 0.218
_exptl_crystal_size_mid 0.075
_exptl_crystal_size_min 0.053
_refine_diff_density_max 1.409
_refine_diff_density_min -1.000
_refine_diff_density_rms 0.191
_refine_ls_extinction_method none
_refine_ls_goodness_of_fit_ref 1.076
_refine_ls_hydrogen_treatment constr
_refine_ls_matrix_type full
_refine_ls_number_parameters 324
_refine_ls_number_reflns 5205
_refine_ls_number_restraints 0
_refine_ls_restrained_S_all 1.076
_refine_ls_R_factor_all 0.1058
_refine_ls_R_factor_gt 0.0678
_refine_ls_shift/su_max 0.000
_refine_ls_shift/su_mean 0.000
_refine_ls_structure_factor_coef Fsqd
_refine_ls_weighting_details 'w=1/[\s^2^(Fo^2^)+(0.0332P)^2^+7.6234P] where P=(Fo^2^+2Fc^2^)/3'
_refine_ls_weighting_scheme calc
_refine_ls_wR_factor_gt 0.1097
_refine_ls_wR_factor_ref 0.1252
_reflns_Friedel_coverage 0.000
_reflns_number_gt 3581
_reflns_number_total 5205
_reflns_threshold_expression 'I > 2\s(I)'
_cod_data_source_file d0sc06128j2.cif
_cod_data_source_block ba_hw8a
_cod_depositor_comments 'Adding full bibliography for 1560218--1560233.cif.'
_cod_database_code 1560227
_audit_block_refno 3255
_audit_block_usercomment 'HW101, irregular, bronze'
_shelx_space_group_comment
;
The symmetry employed for this shelxl refinement is uniquely defined
by the following loop, which should always be used as a source of
symmetry information in preference to the above space-group names.
They are only intended as comments.
;
_reflns_odcompleteness_completeness 91.92
_reflns_odcompleteness_iscentric 1
_reflns_odcompleteness_theta 25.97
_shelxl_version_number 2018/3
_olex2_refinement_description
;
1. Fixed Uiso
 At 1.2 times of:
  All C(H) groups
 At 1.5 times of:
  All C(H,H,H) groups
2.a Ternary CH refined with riding coordinates:
 C15(H15), C18(H18), C21(H21), C24(H24)
2.b Aromatic/amide H refined with riding coordinates:
 C3(H3), C4(H4), C5(H5), C6(H6), C9(H9), C10(H10), C11(H11), C12(H12)
2.c Idealised Me refined as rotating group:
 C16(H16A,H16B,H16C), C17(H17A,H17B,H17C), C19(H19A,H19B,H19C), C20(H20A,H20B,
 H20C), C22(H22A,H22B,H22C), C23(H23A,H23B,H23C), C25(H25A,H25B,H25C), C26(H26A,
 H26B,H26C)
;
_oxdiff_exptl_absorpt_empirical_details
;
Empirical correction (ABSPACK) includes:
- Absorption correction using spherical harmonics
- Frame scaling
;
_oxdiff_exptl_absorpt_empirical_full_max 1.049
_oxdiff_exptl_absorpt_empirical_full_min 0.965
_cell_oxdiff_measurement_reflns_used 1821

loop_
_symmetry_equiv_pos_as_xyz
'x, y, z'
'-x+1/2, -y, z+1/2'
'x+1/2, -y+1/2, -z'
'-x, y+1/2, -z+1/2'
'-x, -y, -z'
'x-1/2, y, -z-1/2'
'-x-1/2, y-1/2, z'
'x, -y-1/2, z-1/2'

loop_
_atom_site_label
_atom_site_type_symbol
_atom_site_fract_x
_atom_site_fract_y
_atom_site_fract_z
_atom_site_U_iso_or_equiv
_atom_site_adp_type
_atom_site_occupancy
_atom_site_site_symmetry_order
_atom_site_calc_flag
_atom_site_refinement_flags_posn
_atom_site_refinement_flags_adp
_atom_site_refinement_flags_occupancy
_atom_site_disorder_assembly
_atom_site_disorder_group
W W 0.47021(2) 0.22124(2) 0.12163(2) 0.02056(14) Uani 1 1 d . . . . .
P1 P 0.56487(16) 0.18475(17) 0.20799(13) 0.0271(7) Uani 1 1 d . . . . .
P2 P 0.37747(17) 0.24960(16) 0.03316(13) 0.0254(6) Uani 1 1 d . . . . .
O27 O 0.3653(5) 0.3462(5) 0.2018(4) 0.047(2) Uani 1 1 d . . . . .
O28 O 0.3469(5) 0.0738(5) 0.1601(3) 0.045(2) Uani 1 1 d . . . . .
O29 O 0.5745(5) 0.3858(6) 0.0946(4) 0.067(3) Uani 1 1 d . . . . .
C1 C 0.6444(6) 0.1109(6) 0.1821(5) 0.026(2) Uani 1 1 d . . . . .
C2 C 0.6432(6) 0.0974(6) 0.1203(5) 0.028(2) Uani 1 1 d . . . . .
C3 C 0.7050(7) 0.0474(7) 0.0924(6) 0.041(3) Uani 1 1 d . . . . .
H3 H 0.703921 0.037531 0.050396 0.049 Uiso 1 1 calc R U . . .
C4 C 0.7688(6) 0.0123(6) 0.1292(6) 0.041(3) Uani 1 1 d . . . . .
H4 H 0.812918 -0.020000 0.111500 0.050 Uiso 1 1 calc R U . . .
C5 C 0.7681(7) 0.0241(7) 0.1898(7) 0.051(4) Uani 1 1 d . . . . .
H5 H 0.810574 -0.001451 0.213951 0.061 Uiso 1 1 calc R U . . .
C6 C 0.7065(6) 0.0725(6) 0.2160(6) 0.039(3) Uani 1 1 d . . . . .
H6 H 0.706688 0.079797 0.258317 0.047 Uiso 1 1 calc R U . . .
C7 C 0.4130(6) 0.1815(6) -0.0280(4) 0.028(2) Uani 1 1 d . . . . .
C8 C 0.4877(6) 0.1354(6) -0.0152(5) 0.031(3) Uani 1 1 d . . . . .
C9 C 0.5224(8) 0.0821(7) -0.0582(5) 0.040(3) Uani 1 1 d . . . . .
H9 H 0.573199 0.051845 -0.050013 0.048 Uiso 1 1 calc R U . . .
C10 C 0.4821(8) 0.0739(7) -0.1124(5) 0.042(3) Uani 1 1 d . . . . .
H10 H 0.504147 0.036294 -0.141385 0.050 Uiso 1 1 calc R U . . .
C11 C 0.4107(7) 0.1192(7) -0.1253(5) 0.041(3) Uani 1 1 d . . . . .
H11 H 0.384630 0.113387 -0.163550 0.049 Uiso 1 1 calc R U . . .
C12 C 0.3753(7) 0.1737(7) -0.0837(5) 0.036(3) Uani 1 1 d . . . . .
H12 H 0.325850 0.205125 -0.093514 0.043 Uiso 1 1 calc R U . . .
C13 C 0.5727(6) 0.1340(6) 0.0870(5) 0.027(2) Uani 1 1 d . . . . .
C14 C 0.5242(6) 0.1460(6) 0.0436(4) 0.022(2) Uani 1 1 d . . . . .
C15 C 0.6379(6) 0.2629(6) 0.2408(5) 0.034(3) Uani 1 1 d . . . . .
H15 H 0.666769 0.236173 0.275847 0.040 Uiso 1 1 calc R U . . .
C16 C 0.5923(7) 0.3388(7) 0.2639(5) 0.051(3) Uani 1 1 d . . . . .
H16A H 0.561609 0.365676 0.230815 0.076 Uiso 1 1 calc R U . . .
H16B H 0.634012 0.377757 0.280724 0.076 Uiso 1 1 calc R U . . .
H16C H 0.551533 0.322365 0.295036 0.076 Uiso 1 1 calc R U . . .
C17 C 0.7085(7) 0.2889(7) 0.1962(5) 0.047(3) Uani 1 1 d . . . . .
H17A H 0.735483 0.239059 0.179376 0.070 Uiso 1 1 calc R U . . .
H17B H 0.751587 0.322322 0.217069 0.070 Uiso 1 1 calc R U . . .
H17C H 0.683248 0.321847 0.163700 0.070 Uiso 1 1 calc R U . . .
C18 C 0.5184(7) 0.1368(6) 0.2780(5) 0.035(3) Uani 1 1 d . . . . .
H18 H 0.560589 0.146126 0.311010 0.043 Uiso 1 1 calc R U . . .
C19 C 0.5057(8) 0.0460(7) 0.2728(5) 0.054(4) Uani 1 1 d . . . . .
H19A H 0.463631 0.034501 0.241363 0.082 Uiso 1 1 calc R U . . .
H19B H 0.484941 0.024014 0.311131 0.082 Uiso 1 1 calc R U . . .
H19C H 0.560062 0.019365 0.262572 0.082 Uiso 1 1 calc R U . . .
C20 C 0.4362(7) 0.1799(7) 0.2963(5) 0.044(3) Uani 1 1 d . . . . .
H20A H 0.445362 0.240195 0.297197 0.065 Uiso 1 1 calc R U . . .
H20B H 0.419063 0.160651 0.336212 0.065 Uiso 1 1 calc R U . . .
H20C H 0.391211 0.166620 0.267308 0.065 Uiso 1 1 calc R U . . .
C21 C 0.3827(7) 0.3527(6) -0.0054(5) 0.037(3) Uani 1 1 d . . . . .
H21 H 0.338317 0.351200 -0.037655 0.044 Uiso 1 1 calc R U . . .
C22 C 0.4672(7) 0.3671(7) -0.0367(5) 0.053(4) Uani 1 1 d . . . . .
H22A H 0.513595 0.365181 -0.007185 0.079 Uiso 1 1 calc R U . . .
H22B H 0.466635 0.421754 -0.056179 0.079 Uiso 1 1 calc R U . . .
H22C H 0.476184 0.323742 -0.066912 0.079 Uiso 1 1 calc R U . . .
C23 C 0.3592(9) 0.4250(7) 0.0352(6) 0.072(5) Uani 1 1 d . . . . .
H23A H 0.300087 0.418418 0.048947 0.108 Uiso 1 1 calc R U . . .
H23B H 0.364646 0.477285 0.012943 0.108 Uiso 1 1 calc R U . . .
H23C H 0.397587 0.425865 0.069873 0.108 Uiso 1 1 calc R U . . .
C24 C 0.2587(6) 0.2301(7) 0.0362(5) 0.039(3) Uani 1 1 d . . . . .
H24 H 0.232212 0.259374 0.001271 0.047 Uiso 1 1 calc R U . . .
C25 C 0.2371(7) 0.1386(7) 0.0308(6) 0.054(4) Uani 1 1 d . . . . .
H25A H 0.265329 0.107675 0.063070 0.080 Uiso 1 1 calc R U . . .
H25B H 0.256896 0.117682 -0.008073 0.080 Uiso 1 1 calc R U . . .
H25C H 0.175106 0.131176 0.033870 0.080 Uiso 1 1 calc R U . . .
C26 C 0.2191(8) 0.2654(10) 0.0925(6) 0.072(5) Uani 1 1 d . . . . .
H26A H 0.156899 0.267696 0.087815 0.108 Uiso 1 1 calc R U . . .
H26B H 0.241270 0.321540 0.099528 0.108 Uiso 1 1 calc R U . . .
H26C H 0.233472 0.229684 0.126679 0.108 Uiso 1 1 calc R U . . .
C27 C 0.4030(6) 0.2977(6) 0.1727(5) 0.030(3) Uani 1 1 d . . . . .
C28 C 0.3939(6) 0.1264(6) 0.1454(5) 0.026(2) Uani 1 1 d . . . . .
C29 C 0.5400(6) 0.3227(8) 0.1030(5) 0.032(3) Uani 1 1 d . . . . .

loop_
_atom_site_aniso_label
_atom_site_aniso_U_11
_atom_site_aniso_U_22
_atom_site_aniso_U_33
_atom_site_aniso_U_23
_atom_site_aniso_U_13
_atom_site_aniso_U_12
W 0.0185(2) 0.0207(2) 0.0225(2) -0.00067(19) 0.00067(18) -0.00019(19)
P1 0.0226(13) 0.0301(16) 0.0287(18) 0.0028(13) -0.0015(12) -0.0023(13)
P2 0.0245(13) 0.0240(14) 0.0277(18) 0.0024(11) -0.0037(12) -0.0006(12)
O27 0.044(5) 0.043(5) 0.056(6) -0.006(4) 0.009(4) 0.008(4)
O28 0.045(5) 0.045(5) 0.044(6) 0.011(4) 0.000(4) -0.020(4)
O29 0.057(6) 0.068(7) 0.075(7) 0.033(5) -0.038(5) -0.043(5)
C1 0.022(5) 0.021(6) 0.036(7) 0.009(5) -0.001(5) 0.000(5)
C2 0.031(6) 0.018(5) 0.033(7) 0.003(5) 0.007(5) 0.003(5)
C3 0.032(6) 0.035(7) 0.055(9) 0.005(6) 0.004(6) -0.011(6)
C4 0.017(6) 0.020(6) 0.086(11) 0.001(7) 0.003(6) 0.004(5)
C5 0.025(6) 0.039(8) 0.088(12) -0.007(8) -0.007(7) 0.005(6)
C6 0.038(6) 0.028(6) 0.053(9) -0.003(6) -0.011(6) 0.000(6)
C7 0.034(6) 0.037(6) 0.012(6) 0.001(5) 0.008(5) -0.018(5)
C8 0.029(6) 0.026(6) 0.038(8) 0.004(5) 0.004(5) -0.007(5)
C9 0.053(7) 0.034(7) 0.033(8) -0.009(5) 0.010(6) -0.011(6)
C10 0.060(8) 0.039(7) 0.026(8) -0.011(5) 0.020(6) -0.015(7)
C11 0.043(7) 0.049(7) 0.030(8) 0.007(6) -0.005(6) -0.017(6)
C12 0.031(6) 0.050(8) 0.028(7) 0.004(6) -0.002(5) -0.006(6)
C13 0.031(6) 0.024(6) 0.025(7) 0.001(5) 0.011(5) -0.004(5)
C14 0.021(5) 0.021(5) 0.024(6) -0.003(4) 0.011(5) 0.000(5)
C15 0.037(6) 0.038(7) 0.027(7) 0.005(5) -0.007(5) 0.000(5)
C16 0.061(8) 0.043(7) 0.049(9) -0.018(6) 0.011(7) -0.029(7)
C17 0.036(7) 0.062(9) 0.042(9) -0.001(7) -0.009(6) -0.010(6)
C18 0.039(6) 0.030(6) 0.037(8) 0.007(5) -0.001(6) -0.009(6)
C19 0.072(9) 0.054(9) 0.038(9) 0.007(6) 0.018(7) 0.000(7)
C20 0.055(7) 0.050(8) 0.026(8) 0.000(6) 0.003(6) -0.021(7)
C21 0.036(6) 0.021(6) 0.053(9) 0.006(5) -0.015(6) 0.000(5)
C22 0.071(9) 0.053(8) 0.033(8) 0.023(6) -0.007(7) -0.029(7)
C23 0.086(11) 0.033(8) 0.097(13) -0.007(8) -0.033(10) 0.018(7)
C24 0.024(6) 0.048(8) 0.044(8) -0.009(6) -0.004(5) 0.002(6)
C25 0.033(7) 0.063(9) 0.065(10) 0.011(7) -0.002(6) -0.022(7)
C26 0.038(7) 0.101(13) 0.076(12) -0.029(9) 0.016(7) -0.009(8)
C27 0.022(5) 0.034(7) 0.035(7) 0.001(5) 0.013(5) 0.001(5)
C28 0.017(5) 0.032(6) 0.028(7) 0.000(5) 0.002(4) 0.000(5)
C29 0.013(5) 0.049(7) 0.034(7) 0.002(5) -0.007(5) -0.003(5)

loop_
_atom_type_symbol
_atom_type_description
_atom_type_scat_dispersion_real
_atom_type_scat_dispersion_imag
_atom_type_scat_source
C C 0.0033 0.0016 'International Tables Vol C Tables 4.2.6.8 and 6.1.1.4'
H H 0.0000 0.0000 'International Tables Vol C Tables 4.2.6.8 and 6.1.1.4'
O O 0.0106 0.0060 'International Tables Vol C Tables 4.2.6.8 and 6.1.1.4'
P P 0.1023 0.0942 'International Tables Vol C Tables 4.2.6.8 and 6.1.1.4'
W W -0.8490 6.8722 'International Tables Vol C Tables 4.2.6.8 and 6.1.1.4'

loop_
_exptl_crystal_face_index_h
_exptl_crystal_face_index_k
_exptl_crystal_face_index_l
_exptl_crystal_face_perp_dist
3 8 29 0.0442
-5 -21 10 0.0111
-19 4 -15 0.0574
10 -11 -24 0.0367
2 -9 -29 0.0198
2 1 31 0.0392
-2 22 5 0.0488
7 15 -21 0.0396
4 20 13 0.0386
2 22 -4 0.0365

loop_
_geom_angle_atom_site_label_1
_geom_angle_atom_site_label_2
_geom_angle_atom_site_label_3
_geom_angle
_geom_angle_site_symmetry_1
_geom_angle_site_symmetry_3
_geom_angle_publ_flag
P2 W P1 176.74(9) . . ?
C13 W P1 72.4(3) . . ?
C13 W P2 104.8(3) . . ?
C13 W C14 31.8(3) . . ?
C14 W P1 104.1(3) . . ?
C14 W P2 73.1(3) . . ?
C27 W P1 91.0(3) . . ?
C27 W P2 91.9(3) . . ?
C27 W C13 163.1(4) . . ?
C27 W C14 164.9(4) . . ?
C27 W C28 90.2(4) . . ?
C27 W C29 84.5(4) . . ?
C28 W P1 88.3(3) . . ?
C28 W P2 90.1(3) . . ?
C28 W C13 92.3(4) . . ?
C28 W C14 91.1(4) . . ?
C29 W P1 91.6(3) . . ?
C29 W P2 90.3(3) . . ?
C29 W C13 92.7(4) . . ?
C29 W C14 94.1(4) . . ?
C29 W C28 174.7(4) . . ?
C1 P1 W 108.3(4) . . ?
C1 P1 C15 98.4(5) . . ?
C1 P1 C18 105.1(5) . . ?
C15 P1 W 120.8(4) . . ?
C15 P1 C18 100.8(5) . . ?
C18 P1 W 120.3(3) . . ?
C7 P2 W 107.7(3) . . ?
C7 P2 C21 100.0(5) . . ?
C7 P2 C24 103.1(5) . . ?
C21 P2 W 120.1(4) . . ?
C21 P2 C24 101.9(5) . . ?
C24 P2 W 121.0(4) . . ?
C2 C1 P1 114.0(7) . . ?
C6 C1 P1 127.0(9) . . ?
C6 C1 C2 118.9(10) . . ?
C1 C2 C3 121.1(10) . . ?
C1 C2 C13 116.9(9) . . ?
C3 C2 C13 121.9(10) . . ?
C2 C3 H3 121.3 . . ?
C2 C3 C4 117.3(11) . . ?
C4 C3 H3 121.3 . . ?
C3 C4 H4 119.5 . . ?
C5 C4 C3 121.0(11) . . ?
C5 C4 H4 119.5 . . ?
C4 C5 H5 119.7 . . ?
C4 C5 C6 120.5(12) . . ?
C6 C5 H5 119.7 . . ?
C1 C6 H6 119.5 . . ?
C5 C6 C1 121.0(12) . . ?
C5 C6 H6 119.5 . . ?
C8 C7 P2 114.4(8) . . ?
C12 C7 P2 126.4(9) . . ?
C12 C7 C8 119.2(10) . . ?
C7 C8 C14 116.8(9) . . ?
C9 C8 C7 120.3(11) . . ?
C9 C8 C14 123.0(10) . . ?
C8 C9 H9 120.5 . . ?
C10 C9 C8 119.1(11) . . ?
C10 C9 H9 120.5 . . ?
C9 C10 H10 119.6 . . ?
C11 C10 C9 120.8(11) . . ?
C11 C10 H10 119.6 . . ?
C10 C11 H11 119.3 . . ?
C10 C11 C12 121.4(11) . . ?
C12 C11 H11 119.3 . . ?
C7 C12 C11 119.1(11) . . ?
C7 C12 H12 120.4 . . ?
C11 C12 H12 120.4 . . ?
C2 C13 W 127.8(7) . . ?
C14 C13 W 74.8(6) . . ?
C14 C13 C2 157.3(11) . . ?
C8 C14 W 127.6(7) . . ?
C13 C14 W 73.4(6) . . ?
C13 C14 C8 158.6(10) . . ?
P1 C15 H15 107.2 . . ?
C16 C15 P1 113.1(7) . . ?
C16 C15 H15 107.2 . . ?
C16 C15 C17 109.9(9) . . ?
C17 C15 P1 111.7(7) . . ?
C17 C15 H15 107.2 . . ?
C15 C16 H16A 109.5 . . ?
C15 C16 H16B 109.5 . . ?
C15 C16 H16C 109.5 . . ?
H16A C16 H16B 109.5 . . ?
H16A C16 H16C 109.5 . . ?
H16B C16 H16C 109.5 . . ?
C15 C17 H17A 109.5 . . ?
C15 C17 H17B 109.5 . . ?
C15 C17 H17C 109.5 . . ?
H17A C17 H17B 109.5 . . ?
H17A C17 H17C 109.5 . . ?
H17B C17 H17C 109.5 . . ?
P1 C18 H18 107.1 . . ?
C19 C18 P1 113.0(8) . . ?
C19 C18 H18 107.1 . . ?
C19 C18 C20 110.9(9) . . ?
C20 C18 P1 111.3(7) . . ?
C20 C18 H18 107.1 . . ?
C18 C19 H19A 109.5 . . ?
C18 C19 H19B 109.5 . . ?
C18 C19 H19C 109.5 . . ?
H19A C19 H19B 109.5 . . ?
H19A C19 H19C 109.5 . . ?
H19B C19 H19C 109.5 . . ?
C18 C20 H20A 109.5 . . ?
C18 C20 H20B 109.5 . . ?
C18 C20 H20C 109.5 . . ?
H20A C20 H20B 109.5 . . ?
H20A C20 H20C 109.5 . . ?
H20B C20 H20C 109.5 . . ?
P2 C21 H21 106.2 . . ?
C22 C21 P2 112.7(7) . . ?
C22 C21 H21 106.2 . . ?
C22 C21 C23 111.7(10) . . ?
C23 C21 P2 113.2(9) . . ?
C23 C21 H21 106.2 . . ?
C21 C22 H22A 109.5 . . ?
C21 C22 H22B 109.5 . . ?
C21 C22 H22C 109.5 . . ?
H22A C22 H22B 109.5 . . ?
H22A C22 H22C 109.5 . . ?
H22B C22 H22C 109.5 . . ?
C21 C23 H23A 109.5 . . ?
C21 C23 H23B 109.5 . . ?
C21 C23 H23C 109.5 . . ?
H23A C23 H23B 109.5 . . ?
H23A C23 H23C 109.5 . . ?
H23B C23 H23C 109.5 . . ?
P2 C24 H24 107.6 . . ?
C25 C24 P2 112.2(7) . . ?
C25 C24 H24 107.6 . . ?
C26 C24 P2 111.8(8) . . ?
C26 C24 H24 107.6 . . ?
C26 C24 C25 109.8(10) . . ?
C24 C25 H25A 109.5 . . ?
C24 C25 H25B 109.5 . . ?
C24 C25 H25C 109.5 . . ?
H25A C25 H25B 109.5 . . ?
H25A C25 H25C 109.5 . . ?
H25B C25 H25C 109.5 . . ?
C24 C26 H26A 109.5 . . ?
C24 C26 H26B 109.5 . . ?
C24 C26 H26C 109.5 . . ?
H26A C26 H26B 109.5 . . ?
H26A C26 H26C 109.5 . . ?
H26B C26 H26C 109.5 . . ?
O27 C27 W 176.7(9) . . ?
O28 C28 W 177.0(9) . . ?
O29 C29 W 173.7(10) . . ?

loop_
_geom_bond_atom_site_label_1
_geom_bond_atom_site_label_2
_geom_bond_distance
_geom_bond_site_symmetry_2
_geom_bond_publ_flag
W P1 2.500(3) . ?
W P2 2.492(3) . ?
W C13 2.266(10) . ?
W C14 2.282(9) . ?
W C27 1.979(10) . ?
W C28 2.008(10) . ?
W C29 2.007(12) . ?
P1 C1 1.815(10) . ?
P1 C15 1.850(10) . ?
P1 C18 1.887(11) . ?
P2 C7 1.836(10) . ?
P2 C21 1.869(10) . ?
P2 C24 1.887(10) . ?
O27 C27 1.173(11) . ?
O28 C28 1.167(11) . ?
O29 C29 1.164(12) . ?
C1 C2 1.395(13) . ?
C1 C6 1.378(13) . ?
C2 C3 1.404(14) . ?
C2 C13 1.454(14) . ?
C3 H3 0.9500 . ?
C3 C4 1.409(15) . ?
C4 H4 0.9500 . ?
C4 C5 1.366(16) . ?
C5 H5 0.9500 . ?
C5 C6 1.369(15) . ?
C6 H6 0.9500 . ?
C7 C8 1.414(14) . ?
C7 C12 1.381(13) . ?
C8 C9 1.396(14) . ?
C8 C14 1.441(14) . ?
C9 H9 0.9500 . ?
C9 C10 1.370(14) . ?
C10 H10 0.9500 . ?
C10 C11 1.364(15) . ?
C11 H11 0.9500 . ?
C11 C12 1.391(15) . ?
C12 H12 0.9500 . ?
C13 C14 1.244(13) . ?
C15 H15 1.0000 . ?
C15 C16 1.503(14) . ?
C15 C17 1.546(14) . ?
C16 H16A 0.9800 . ?
C16 H16B 0.9800 . ?
C16 H16C 0.9800 . ?
C17 H17A 0.9800 . ?
C17 H17B 0.9800 . ?
C17 H17C 0.9800 . ?
C18 H18 1.0000 . ?
C18 C19 1.477(14) . ?
C18 C20 1.516(14) . ?
C19 H19A 0.9800 . ?
C19 H19B 0.9800 . ?
C19 H19C 0.9800 . ?
C20 H20A 0.9800 . ?
C20 H20B 0.9800 . ?
C20 H20C 0.9800 . ?
C21 H21 1.0000 . ?
C21 C22 1.514(14) . ?
C21 C23 1.518(15) . ?
C22 H22A 0.9800 . ?
C22 H22B 0.9800 . ?
C22 H22C 0.9800 . ?
C23 H23A 0.9800 . ?
C23 H23B 0.9800 . ?
C23 H23C 0.9800 . ?
C24 H24 1.0000 . ?
C24 C25 1.514(14) . ?
C24 C26 1.510(15) . ?
C25 H25A 0.9800 . ?
C25 H25B 0.9800 . ?
C25 H25C 0.9800 . ?
C26 H26A 0.9800 . ?
C26 H26B 0.9800 . ?
C26 H26C 0.9800 . ?

loop_
_geom_torsion_atom_site_label_1
_geom_torsion_atom_site_label_2
_geom_torsion_atom_site_label_3
_geom_torsion_atom_site_label_4
_geom_torsion
_geom_torsion_site_symmetry_1
_geom_torsion_site_symmetry_2
_geom_torsion_site_symmetry_3
_geom_torsion_site_symmetry_4
_geom_torsion_publ_flag
W P1 C1 C2 6.9(8) . . . . ?
W P1 C1 C6 -177.2(8) . . . . ?
W P1 C15 C16 58.8(9) . . . . ?
W P1 C15 C17 -65.9(8) . . . . ?
W P1 C18 C19 82.4(9) . . . . ?
W P1 C18 C20 -43.2(9) . . . . ?
W P2 C7 C8 -6.0(8) . . . . ?
W P2 C7 C12 175.6(8) . . . . ?
W P2 C21 C22 67.2(9) . . . . ?
W P2 C21 C23 -60.8(9) . . . . ?
W P2 C24 C25 -76.9(9) . . . . ?
W P2 C24 C26 47.0(11) . . . . ?
W C13 C14 C8 -171(3) . . . . ?
P1 C1 C2 C3 174.7(8) . . . . ?
P1 C1 C2 C13 -8.3(11) . . . . ?
P1 C1 C6 C5 -173.5(9) . . . . ?
P2 C7 C8 C9 -179.0(8) . . . . ?
P2 C7 C8 C14 1.6(12) . . . . ?
P2 C7 C12 C11 179.7(8) . . . . ?
C1 P1 C15 C16 176.1(8) . . . . ?
C1 P1 C15 C17 51.4(8) . . . . ?
C1 P1 C18 C19 -40.0(9) . . . . ?
C1 P1 C18 C20 -165.6(7) . . . . ?
C1 C2 C3 C4 -0.8(15) . . . . ?
C1 C2 C13 W 6.4(13) . . . . ?
C1 C2 C13 C14 -166(2) . . . . ?
C2 C1 C6 C5 2.2(16) . . . . ?
C2 C3 C4 C5 2.5(16) . . . . ?
C2 C13 C14 W 174(3) . . . . ?
C2 C13 C14 C8 4(5) . . . . ?
C3 C2 C13 W -176.7(7) . . . . ?
C3 C2 C13 C14 10(3) . . . . ?
C3 C4 C5 C6 -2.0(17) . . . . ?
C4 C5 C6 C1 -0.5(18) . . . . ?
C6 C1 C2 C3 -1.5(15) . . . . ?
C6 C1 C2 C13 175.4(9) . . . . ?
C7 P2 C21 C22 -50.1(9) . . . . ?
C7 P2 C21 C23 -178.0(8) . . . . ?
C7 P2 C24 C25 43.3(10) . . . . ?
C7 P2 C24 C26 167.2(9) . . . . ?
C7 C8 C9 C10 -1.3(15) . . . . ?
C7 C8 C14 W 5.0(13) . . . . ?
C7 C8 C14 C13 174(2) . . . . ?
C8 C7 C12 C11 1.4(15) . . . . ?
C8 C9 C10 C11 2.2(16) . . . . ?
C9 C8 C14 W -174.4(8) . . . . ?
C9 C8 C14 C13 -6(3) . . . . ?
C9 C10 C11 C12 -1.4(17) . . . . ?
C10 C11 C12 C7 -0.5(16) . . . . ?
C12 C7 C8 C9 -0.6(15) . . . . ?
C12 C7 C8 C14 -180.0(9) . . . . ?
C13 C2 C3 C4 -177.6(9) . . . . ?
C14 C8 C9 C10 178.1(10) . . . . ?
C15 P1 C1 C2 -119.5(8) . . . . ?
C15 P1 C1 C6 56.4(10) . . . . ?
C15 P1 C18 C19 -141.9(9) . . . . ?
C15 P1 C18 C20 92.5(8) . . . . ?
C18 P1 C1 C2 136.8(7) . . . . ?
C18 P1 C1 C6 -47.3(10) . . . . ?
C18 P1 C15 C16 -76.6(9) . . . . ?
C18 P1 C15 C17 158.7(8) . . . . ?
C21 P2 C7 C8 120.1(8) . . . . ?
C21 P2 C7 C12 -58.2(10) . . . . ?
C21 P2 C24 C25 146.6(9) . . . . ?
C21 P2 C24 C26 -89.4(10) . . . . ?
C24 P2 C7 C8 -135.0(8) . . . . ?
C24 P2 C7 C12 46.7(10) . . . . ?
C24 P2 C21 C22 -155.9(8) . . . . ?
C24 P2 C21 C23 76.2(9) . . . . ?
